data_4077326
loop_
_publ_author_name
'Persson, Roger'
'Monari, Magda'
'Gobetto, Roberto'
'Russo, Andrea'
'Aime, Silvio'
'Calhorda, Maria Jos\'e'
'Nordlander, Ebbe'

_publ_section_title
;
 Synthesis and Characterization of Triosmium Clusters Containing the
 Bidentate Ligand Ph2PCH2CH2SMe:&#x00A0; Detection of an Isomerization
 Reaction Involving Bridging and Chelating Ligand Coordination Modes
;
_journal_issue 20
_journal_name_full Organometallics
_journal_page_first 4150
_journal_paper_doi 10.1021/om010223d
_journal_volume 20
_journal_year 2001
_chemical_formula_sum 'C25 H17 O10 Os3 P S'
_chemical_formula_weight 1111.02
_chemical_name_systematic
; 
 ? 
;
_space_group_IT_number 4
_symmetry_cell_setting monoclinic
_symmetry_space_group_name_Hall 'P 2yb'
_symmetry_space_group_name_H-M 'P 1 21 1'
_atom_sites_solution_hydrogens geom
_atom_sites_solution_primary direct
_atom_sites_solution_secondary difmap
_audit_creation_method SHELXL
_cell_angle_alpha 90.00
_cell_angle_beta 111.96(5)
_cell_angle_gamma 90.00
_cell_formula_units_Z 2
_cell_length_a 8.661(6)
_cell_length_b 16.427(9)
_cell_length_c 11.028(8)
_cell_measurement_temperature 293(2)
_cell_volume 1455.2(17)
_computing_structure_refinement 'SHELXL-93 (Sheldrick, 1993)'
_computing_structure_solution 'SHELXS-86 (Sheldrick, 1990)'
_diffrn_ambient_temperature 293(2)
_diffrn_measurement_device 'Enraf-Nonius CAD4'
_diffrn_measurement_method \w
_diffrn_radiation_monochromator graphite
_diffrn_radiation_source 'fine-focus sealed tube'
_diffrn_radiation_type MoK\a
_diffrn_radiation_wavelength 0.71069
_diffrn_reflns_av_R_equivalents 0.0508
_diffrn_reflns_av_sigmaI/netI 0.0306
_diffrn_reflns_limit_h_max 10
_diffrn_reflns_limit_h_min -11
_diffrn_reflns_limit_k_max 21
_diffrn_reflns_limit_k_min -21
_diffrn_reflns_limit_l_max 14
_diffrn_reflns_limit_l_min 0
_diffrn_reflns_number 7317
_diffrn_reflns_theta_max 27.96
_diffrn_reflns_theta_min 2.35
_diffrn_standards_decay_% 0
_exptl_absorpt_coefficient_mu 13.245
_exptl_absorpt_correction_T_max 1.00
_exptl_absorpt_correction_T_min 0.67
_exptl_absorpt_correction_type empirical
_exptl_crystal_colour 'dark orange'
_exptl_crystal_density_diffrn 2.536
_exptl_crystal_description prism
_exptl_crystal_F_000 1012
_exptl_crystal_size_max 0.30
_exptl_crystal_size_mid 0.20
_exptl_crystal_size_min 0.15
_refine_diff_density_max 1.849
_refine_diff_density_min -1.949
_refine_diff_density_rms 0.170
_refine_ls_abs_structure_details 'Flack H D (1983), Acta Cryst. A39, 876-881'
_refine_ls_abs_structure_Flack 0.093(15)
_refine_ls_extinction_method none
_refine_ls_goodness_of_fit_all 1.055
_refine_ls_goodness_of_fit_obs 1.080
_refine_ls_matrix_type full
_refine_ls_number_parameters 337
_refine_ls_number_reflns 6971
_refine_ls_number_restraints 4
_refine_ls_restrained_S_all 1.055
_refine_ls_restrained_S_obs 1.081
_refine_ls_R_factor_all 0.0421
_refine_ls_R_factor_obs 0.0335
_refine_ls_shift/esd_max 0.001
_refine_ls_shift/esd_mean 0.000
_refine_ls_structure_factor_coef Fsqd
_refine_ls_weighting_details 'w=1/[\s^2^(Fo^2^)+(0.0533P)^2^+9.2526P] where P=(Fo^2^+2Fc^2^)/3'
_refine_ls_weighting_scheme calc
_refine_ls_wR_factor_all 0.0938
_refine_ls_wR_factor_obs 0.0904
_reflns_number_observed 6207
_reflns_number_total 6976
_reflns_observed_criterion >2sigma(I)
_cod_data_source_file om010223d.cif
_cod_data_source_block os3pschelating
_cod_depositor_comments
;
The following automatic conversions were performed:

'_symmetry_cell_setting' value 'Monoclinic' changed to 'monoclinic'
according to /home/saulius/struct/CIF-dictionaries/cif_core.dic
dictionary named 'cif_core.dic' version 2.4.2 from 2011-04-26.

Automatic conversion script
Id: cif_fix_values 1715 2011-07-08 13:25:40Z adriana 

The following automatic conversions were performed:

'_refine_ls_weighting_scheme' value 'calc
w=1/[\s^2^(Fo^2^)+(0.0533P)^2^+9.2526P] where P=(Fo^2^+2Fc^2^)/3' was
changed to 'calc'. New tag '_refine_ls_weighting_details' was
created. The value of the new tag was set to
'w=1/[\s^2^(Fo^2^)+(0.0533P)^2^+9.2526P] where P=(Fo^2^+2Fc^2^)/3'.

Automatic conversion script
Id: cif_fix_values 3143 2015-03-26 13:38:13Z robertas 
;
_cod_original_sg_symbol_H-M P2(1)
_cod_database_code 4077326

loop_
_symmetry_equiv_pos_as_xyz
'x, y, z'
'-x, y+1/2, -z'

loop_
_atom_site_aniso_label
_atom_site_aniso_U_11
_atom_site_aniso_U_22
_atom_site_aniso_U_33
_atom_site_aniso_U_23
_atom_site_aniso_U_13
_atom_site_aniso_U_12
Os1 0.0299(2) 0.0294(2) 0.0320(2) 0.0015(2) 0.0068(2) -0.0018(2)
Os2 0.0298(2) 0.0276(2) 0.0253(2) 0.00164(14) 0.00940(14) 0.0050(2)
Os3 0.0357(2) 0.0328(2) 0.0296(2) 0.0021(2) 0.0131(2) -0.0030(2)
S 0.049(2) 0.0306(13) 0.0322(13) 0.0002(11) 0.0089(12) 0.0086(12)
P 0.043(2) 0.0335(14) 0.0319(14) -0.0042(11) 0.0021(12) 0.0063(12)
O1 0.092(10) 0.129(12) 0.030(5) -0.009(6) -0.009(6) 0.001(9)
C1 0.058(8) 0.055(8) 0.039(7) -0.004(6) 0.006(6) -0.001(7)
C2 0.035(7) 0.047(7) 0.058(8) -0.001(6) 0.010(6) -0.004(5)
O2 0.085(9) 0.064(7) 0.111(10) 0.014(7) 0.058(8) -0.021(7)
C3 0.041(6) 0.049(7) 0.027(5) -0.005(5) 0.003(5) -0.003(6)
O3 0.065(7) 0.057(6) 0.044(5) -0.010(4) 0.010(5) 0.027(5)
C4 0.040(6) 0.047(7) 0.061(8) 0.007(6) 0.015(6) -0.003(6)
O4 0.050(6) 0.058(7) 0.111(10) 0.014(6) 0.025(7) 0.018(5)
C5 0.041(6) 0.040(6) 0.033(5) -0.001(5) 0.013(5) -0.002(5)
O5 0.072(7) 0.039(5) 0.052(6) 0.010(4) 0.016(5) 0.028(5)
C6 0.043(7) 0.055(8) 0.051(7) 0.012(6) 0.017(6) 0.025(6)
O6 0.096(10) 0.093(9) 0.104(10) 0.019(8) 0.076(9) 0.023(8)
C7 0.095(11) 0.038(7) 0.044(7) 0.013(6) 0.031(7) 0.009(7)
O7 0.168(15) 0.061(7) 0.066(8) -0.014(6) 0.078(9) -0.021(8)
C8 0.053(7) 0.045(7) 0.031(6) 0.001(5) 0.015(5) -0.001(6)
O8 0.069(7) 0.062(7) 0.051(6) -0.009(5) 0.021(5) -0.033(6)
C9 0.050(8) 0.041(7) 0.063(8) 0.008(6) 0.030(7) 0.005(6)
O9 0.056(6) 0.074(8) 0.099(9) 0.030(7) 0.035(6) 0.016(6)
C10 0.063(9) 0.042(7) 0.036(6) 0.007(5) 0.014(6) -0.002(6)
O10 0.069(7) 0.063(7) 0.071(7) 0.034(6) 0.014(6) 0.020(6)
C11 0.038(6) 0.053(8) 0.040(6) -0.025(6) 0.009(5) -0.003(5)
C12 0.055(8) 0.041(7) 0.060(8) -0.011(6) 0.028(7) -0.001(6)
C13 0.063(9) 0.043(7) 0.064(9) -0.008(6) 0.035(8) -0.008(6)
C14 0.077(12) 0.079(11) 0.047(8) -0.011(8) 0.029(8) -0.027(9)
C15 0.047(9) 0.097(15) 0.094(14) -0.001(11) 0.035(9) 0.006(9)
C16 0.055(9) 0.078(11) 0.060(9) -0.012(8) 0.019(7) 0.008(8)
C17 0.074(9) 0.031(5) 0.030(5) -0.005(5) 0.023(6) -0.009(6)
C18 0.111(15) 0.086(13) 0.036(8) -0.017(8) 0.017(9) 0.042(11)
C19 0.158(23) 0.115(19) 0.048(10) -0.016(11) 0.042(13) 0.040(17)
C20 0.156(22) 0.059(10) 0.039(8) -0.017(7) 0.040(11) -0.017(12)
C21 0.180(25) 0.098(16) 0.035(8) -0.025(9) 0.039(12) -0.081(17)
C22 0.084(11) 0.065(9) 0.035(7) -0.004(6) 0.023(7) -0.032(8)
C23 0.077(12) 0.045(9) 0.075(11) -0.003(8) -0.022(9) 0.006(8)
C24 0.093(14) 0.055(9) 0.072(11) 0.017(9) -0.022(10) -0.005(10)
C25 0.092(13) 0.055(9) 0.075(11) 0.030(9) 0.042(10) 0.013(9)

loop_
_atom_site_label
_atom_site_type_symbol
_atom_site_fract_x
_atom_site_fract_y
_atom_site_fract_z
_atom_site_U_iso_or_equiv
_atom_site_thermal_displace_type
_atom_site_occupancy
_atom_site_calc_flag
_atom_site_refinement_flags
Os1 Os 0.50061(5) 0.91556(2) 0.52894(4) 0.03184(10) Uani 1 d .
Os2 Os 0.31809(5) 0.82364(2) 0.29808(4) 0.02782(9) Uani 1 d .
Os3 Os 0.24619(5) 0.80465(2) 0.53487(4) 0.03243(10) Uani 1 d .
S S 0.1651(4) 0.9493(2) 0.2114(3) 0.0389(6) Uani 1 d D
P P 0.0962(4) 0.7626(2) 0.1329(3) 0.0396(7) Uani 1 d D
O1 O 0.6384(18) 0.9569(10) 0.8185(10) 0.093(5) Uani 1 d .
C1 C 0.5821(19) 0.9414(9) 0.7118(13) 0.054(3) Uani 1 d .
C2 C 0.6198(16) 0.9904(9) 0.4657(14) 0.049(3) Uani 1 d .
O2 O 0.6875(18) 1.0371(8) 0.4282(15) 0.080(4) Uani 1 d .
C3 C 0.3205(16) 0.9930(8) 0.4990(11) 0.042(3) Uani 1 d .
O3 O 0.2245(14) 1.0440(7) 0.4856(10) 0.058(3) Uani 1 d .
C4 C 0.6599(17) 0.8302(9) 0.5350(14) 0.050(3) Uani 1 d .
O4 O 0.7640(14) 0.7863(7) 0.5451(14) 0.075(4) Uani 1 d .
C5 C 0.4154(15) 0.7234(8) 0.3564(11) 0.038(2) Uani 1 d .
O5 O 0.4751(14) 0.6589(6) 0.3844(10) 0.056(3) Uani 1 d .
C6 C 0.4579(17) 0.8461(9) 0.2084(14) 0.050(3) Uani 1 d .
O6 O 0.5559(18) 0.8563(9) 0.1578(15) 0.087(4) Uani 1 d .
C7 C 0.2320(23) 0.8328(9) 0.6973(13) 0.057(4) Uani 1 d .
O7 O 0.2132(22) 0.8518(7) 0.7916(12) 0.088(5) Uani 1 d .
C8 C 0.1025(17) 0.7124(8) 0.4974(11) 0.043(3) Uani 1 d .
O8 O 0.0192(14) 0.6576(7) 0.4809(10) 0.061(3) Uani 1 d .
C9 C 0.0614(19) 0.8733(8) 0.4293(15) 0.049(3) Uani 1 d .
O9 O -0.0519(14) 0.9101(8) 0.3747(13) 0.074(3) Uani 1 d .
C10 C 0.4414(19) 0.7373(8) 0.6233(13) 0.048(3) Uani 1 d .
O10 O 0.5525(16) 0.6978(7) 0.6820(12) 0.071(3) Uani 1 d .
C11 C -0.0233(11) 0.6804(4) 0.1721(9) 0.046(3) Uani 1 d G
C12 C 0.0539(9) 0.6049(5) 0.2017(10) 0.050(3) Uani 1 d G
H12 H 0.1610(11) 0.5981(7) 0.2028(15) 0.060 Uiso 1 calc R
C13 C -0.0290(13) 0.5394(4) 0.2295(10) 0.054(3) Uani 1 d G
H13 H 0.0227(17) 0.4888(5) 0.2493(15) 0.064 Uiso 1 calc R
C14 C -0.1891(13) 0.5495(6) 0.2278(11) 0.066(5) Uani 1 d G
H14 H -0.2446(17) 0.5057(7) 0.2465(15) 0.079 Uiso 1 calc R
C15 C -0.2664(10) 0.6250(7) 0.1983(12) 0.077(5) Uani 1 d G
H15 H -0.3735(11) 0.6318(10) 0.1972(17) 0.092 Uiso 1 calc R
C16 C -0.1835(11) 0.6905(5) 0.1704(10) 0.065(4) Uani 1 d G
H16 H -0.2351(16) 0.7411(6) 0.1507(15) 0.079 Uiso 1 calc R
C17 C 0.1342(12) 0.7141(5) -0.0021(7) 0.044(3) Uani 1 d G
C18 C 0.2919(12) 0.6849(8) 0.0162(9) 0.081(6) Uani 1 d G
H18 H 0.3814(13) 0.6965(11) 0.0932(11) 0.097 Uiso 1 calc R
C19 C 0.3160(16) 0.6382(8) -0.0804(12) 0.106(9) Uani 1 d G
H19 H 0.4216(18) 0.6187(12) -0.0681(17) 0.127 Uiso 1 calc R
C20 C 0.1823(20) 0.6208(7) -0.1954(10) 0.084(7) Uani 1 d G
H20 H 0.1985(26) 0.5896(10) -0.2600(13) 0.101 Uiso 1 calc R
C21 C 0.0246(16) 0.6500(8) -0.2137(7) 0.105(10) Uani 1 d G
H21 H -0.0649(20) 0.6384(11) -0.2906(10) 0.126 Uiso 1 calc R
C22 C 0.0005(11) 0.6966(7) -0.1171(9) 0.061(4) Uani 1 d G
H22 H -0.1051(11) 0.7162(11) -0.1293(13) 0.073 Uiso 1 calc R
C23 C -0.0637(20) 0.8400(8) 0.0590(19) 0.080(6) Uani 1 d D
H23A H -0.1323(20) 0.8234(8) -0.0292(19) 0.097 Uiso 1 calc R
H23B H -0.1347(20) 0.8440(8) 0.1090(19) 0.097 Uiso 1 calc R
C24 C 0.0105(24) 0.9214(10) 0.0547(16) 0.089(7) Uani 1 d D
H24A H -0.0771(24) 0.9621(10) 0.0282(16) 0.106 Uiso 1 calc R
H24B H 0.0614(24) 0.9206(10) -0.0101(16) 0.106 Uiso 1 calc R
C25 C 0.2800(26) 1.0140(10) 0.1434(19) 0.071(5) Uani 1 d .
H25A H 0.3733(26) 1.0372(10) 0.2129(19) 0.107 Uiso 1 calc R
H25B H 0.2089(26) 1.0568(10) 0.0938(19) 0.107 Uiso 1 calc R
H25C H 0.3191(26) 0.9825(10) 0.0874(19) 0.107 Uiso 1 calc R

loop_
_atom_type_symbol
_atom_type_description
_atom_type_scat_dispersion_real
_atom_type_scat_dispersion_imag
_atom_type_scat_source
Os Os -1.2165 7.6030 'International Tables Vol C Tables 4.2.6.8 and 6.1.1.4'
S S 0.1246 0.1234 'International Tables Vol C Tables 4.2.6.8 and 6.1.1.4'
P P 0.1023 0.0942 'International Tables Vol C Tables 4.2.6.8 and 6.1.1.4'
C C 0.0033 0.0016 'International Tables Vol C Tables 4.2.6.8 and 6.1.1.4'
O O 0.0106 0.0060 'International Tables Vol C Tables 4.2.6.8 and 6.1.1.4'
H H 0.0000 0.0000 'International Tables Vol C Tables 4.2.6.8 and 6.1.1.4'

loop_
_geom_angle_atom_site_label_1
_geom_angle_atom_site_label_2
_geom_angle_atom_site_label_3
_geom_angle
C2 Os1 C1 101.9(7)
C2 Os1 C3 91.5(6)
C1 Os1 C3 89.4(6)
C2 Os1 C4 90.2(6)
C1 Os1 C4 98.4(6)
C3 Os1 C4 171.5(6)
C2 Os1 Os2 102.1(4)
C1 Os1 Os2 155.8(5)
C3 Os1 Os2 93.0(3)
C4 Os1 Os2 78.5(4)
C2 Os1 Os3 160.8(4)
C1 Os1 Os3 95.7(5)
C3 Os1 Os3 81.1(4)
C4 Os1 Os3 94.7(4)
Os2 Os1 Os3 61.00(4)
C5 Os2 C6 93.4(5)
C5 Os2 P 91.4(4)
C6 Os2 P 100.4(5)
C5 Os2 S 174.7(4)
C6 Os2 S 89.4(4)
P Os2 S 83.65(11)
C5 Os2 Os1 97.5(4)
C6 Os2 Os1 96.6(5)
P Os2 Os1 160.30(9)
S Os2 Os1 86.61(9)
C5 Os2 Os3 79.4(4)
C6 Os2 Os3 153.4(4)
P Os2 Os3 105.35(10)
S Os2 Os3 100.03(8)
Os1 Os2 Os3 59.60(5)
C7 Os3 C8 97.5(6)
C7 Os3 C10 90.9(6)
C8 Os3 C10 91.8(6)
C7 Os3 C9 95.4(6)
C8 Os3 C9 90.4(6)
C10 Os3 C9 173.0(6)
C7 Os3 Os1 100.8(5)
C8 Os3 Os1 160.3(4)
C10 Os3 Os1 80.9(4)
C9 Os3 Os1 94.9(4)
C7 Os3 Os2 158.3(5)
C8 Os3 Os2 103.4(4)
C10 Os3 Os2 94.2(4)
C9 Os3 Os2 78.8(4)
Os1 Os3 Os2 59.39(4)
C25 S C24 94.5(9)
C25 S Os2 111.0(6)
C24 S Os2 105.1(6)
C17 P C11 99.2(4)
C17 P C23 106.1(8)
C11 P C23 102.4(7)
C17 P Os2 118.7(4)
C11 P Os2 120.2(3)
C23 P Os2 108.4(5)
O1 C1 Os1 176.1(16)
O2 C2 Os1 177.7(14)
O3 C3 Os1 174.0(12)
O4 C4 Os1 173.0(13)
O5 C5 Os2 175.3(11)
O6 C6 Os2 174.8(12)
O7 C7 Os3 175.6(17)
O8 C8 Os3 177.0(11)
O9 C9 Os3 174.1(12)
O10 C10 Os3 175.4(13)
C12 C11 C16 120.0
C12 C11 P 116.4(5)
C16 C11 P 123.6(5)
C11 C12 C13 120.0
C11 C12 H12 120.0
C13 C12 H12 120.0
C14 C13 C12 120.0
C14 C13 H13 120.0
C12 C13 H13 120.0
C15 C14 C13 120.0
C15 C14 H14 120.0
C13 C14 H14 120.0
C14 C15 C16 120.0
C14 C15 H15 120.0
C16 C15 H15 120.0
C15 C16 C11 120.0
C15 C16 H16 120.0
C11 C16 H16 120.0
C18 C17 C22 120.0
C18 C17 P 120.0(5)
C22 C17 P 119.4(6)
C19 C18 C17 120.0
C19 C18 H18 120.0
C17 C18 H18 120.0
C18 C19 C20 120.0
C18 C19 H19 120.0
C20 C19 H19 120.0
C19 C20 C21 120.0
C19 C20 H20 120.0
C21 C20 H20 120.0
C22 C21 C20 120.0
C22 C21 H21 120.0
C20 C21 H21 120.0
C21 C22 C17 120.0
C21 C22 H22 120.0
C17 C22 H22 120.0
C24 C23 P 112.0(12)
C24 C23 H23A 109.2(9)
P C23 H23A 109.2(6)
C24 C23 H23B 109.2(13)
P C23 H23B 109.2(7)
H23A C23 H23B 107.9
C23 C24 S 111.8(11)
C23 C24 H24A 109.3(10)
S C24 H24A 109.3(7)
C23 C24 H24B 109.3(13)
S C24 H24B 109.3(8)
H24A C24 H24B 107.9
S C25 H25A 109.5(7)
S C25 H25B 109.5(6)
H25A C25 H25B 109.5
S C25 H25C 109.5(6)
H25A C25 H25C 109.5
H25B C25 H25C 109.5

loop_
_geom_bond_atom_site_label_1
_geom_bond_atom_site_label_2
_geom_bond_distance
Os1 C2 1.898(14)
Os1 C1 1.918(14)
Os1 C3 1.943(14)
Os1 C4 1.951(15)
Os1 Os2 2.872(2)
Os1 Os3 2.8787(15)
Os2 C5 1.852(12)
Os2 C6 1.864(14)
Os2 P 2.324(4)
Os2 S 2.446(3)
Os2 Os3 2.919(2)
Os3 C7 1.898(14)
Os3 C8 1.906(14)
Os3 C10 1.949(15)
Os3 C9 1.948(15)
S C25 1.80(2)
S C24 1.805(13)
P C17 1.823(7)
P C11 1.848(8)
P C23 1.831(13)
O1 C1 1.12(2)
C2 O2 1.13(2)
C3 O3 1.15(2)
C4 O4 1.13(2)
C5 O5 1.168(15)
C6 O6 1.19(2)
C7 O7 1.15(2)
C8 O8 1.12(2)
C9 O9 1.12(2)
C10 O10 1.14(2)
C11 C12 1.39
C11 C16 1.39
C12 C13 1.39
C12 H12 0.93
C13 C14 1.39
C13 H13 0.93
C14 C15 1.39
C14 H14 0.93
C15 C16 1.39
C15 H15 0.93
C16 H16 0.93
C17 C18 1.39
C17 C22 1.39
C18 C19 1.39
C18 H18 0.93
C19 C20 1.39
C19 H19 0.93
C20 C21 1.39
C20 H20 0.93
C21 C22 1.39
C21 H21 0.93
C22 H22 0.93
C23 C24 1.49(2)
C23 H23A 0.97
C23 H23B 0.97
C24 H24A 0.97
C24 H24B 0.97
C25 H25A 0.96
C25 H25B 0.96
C25 H25C 0.96

loop_
_geom_torsion_atom_site_label_1
_geom_torsion_atom_site_label_2
_geom_torsion_atom_site_label_3
_geom_torsion_atom_site_label_4
_geom_torsion
C10 Os3 Os1 C4 26.3(6)
C9 Os3 Os1 C3 24.6(6)
